data_9010596
loop_
_publ_author_name
'Herwig, S.'
'Hawthorne, F. C.'

_publ_section_title
;
 The topology of hydrogen bonding in brandtite, collinsite and fairfieldite
;
_journal_name_full 'The Canadian Mineralogist'
_journal_page_first 1181
_journal_page_last 1196
_journal_paper_doi 10.2113/gscanmin.44.5.1181
_journal_volume 44
_journal_year 2006
_chemical_compound_source 'Harstig mine, Harstigen, Sweden'
_chemical_formula_sum 'As2 Ca1.9 Fe0.01 H4 Mg0.1 Mn0.88 O10 Pb0.1'
_chemical_name_mineral Brandtite
_space_group_IT_number 14
_symmetry_space_group_name_Hall '-P 2ybc'
_symmetry_space_group_name_H-M 'P 1 21/c 1'
_cell_angle_alpha 90
_cell_angle_beta 108.00
_cell_angle_gamma 90
_cell_formula_units_Z 2
_cell_length_a 5.877
_cell_length_b 12.957
_cell_length_c 5.675
_cell_volume 410.991
_database_code_amcsd 0006117
_exptl_crystal_density_diffrn 3.734
_cod_original_formula_sum '(Ca1.9 Pb.1) Mn.88 Mg.1 Fe.01 As2 O10 H4'
_cod_database_code 9010596

loop_
_space_group_symop_operation_xyz
x,y,z
x,1/2-y,1/2+z
-x,1/2+y,1/2-z
-x,-y,-z

loop_
_atom_site_aniso_label
_atom_site_aniso_U_11
_atom_site_aniso_U_22
_atom_site_aniso_U_33
_atom_site_aniso_U_12
_atom_site_aniso_U_13
_atom_site_aniso_U_23
CaX 0.00950 0.00910 0.01010 -0.00110 0.00340 -0.00120
PbX 0.00950 0.00910 0.01010 -0.00110 0.00340 -0.00120
MnM 0.00960 0.00890 0.00930 -0.00090 0.00230 -0.00410
MgM 0.00960 0.00890 0.00930 -0.00090 0.00230 -0.00410
FeM 0.00960 0.00890 0.00930 -0.00090 0.00230 -0.00410
AsT 0.00747 0.00533 0.00581 0.00010 0.00123 0.00021
O1 0.01280 0.01200 0.01110 -0.00190 0.00400 -0.00610
O2 0.00960 0.00900 0.00770 0.00000 0.00000 0.00340
O3 0.00840 0.00920 0.01390 0.00340 0.00130 0.00050
O4 0.00980 0.00840 0.01120 -0.00380 0.00280 -0.00100
OW 0.01320 0.00890 0.00670 -0.00200 0.00180 0.00050

loop_
_atom_site_label
_atom_site_fract_x
_atom_site_fract_y
_atom_site_fract_z
_atom_site_occupancy
_atom_site_U_iso_or_equiv
_atom_site_type_symbol
_atom_site_attached_hydrogens
CaX 0.56763 0.11965 0.24347 0.95000 0.00950 Ca 0
PbX 0.56763 0.11965 0.24347 0.05000 0.00950 Pb 0
MnM 0.00000 0.00000 0.00000 0.88000 0.00940 Mn 0
MgM 0.00000 0.00000 0.00000 0.10000 0.00940 Mg 0
FeM 0.00000 0.00000 0.00000 0.01000 0.00940 Fe 0
AsT 0.22243 0.12174 0.57383 1.00000 0.00639 As 0
O1 0.24450 0.03619 0.35580 1.00000 0.01190 O 0
O2 0.28830 0.05599 0.84510 1.00000 0.00940 O 0
O3 0.94990 0.17265 0.50220 1.00000 0.01100 O 0
O4 0.44040 0.20712 0.57950 1.00000 0.00990 O 0
OW 0.80870 0.14270 0.97190 1.00000 0.00990 O 0
H1 0.68500 0.15000 0.81100 1.00000 0.03700 H 0
H2 0.90700 0.20500 0.98700 1.00000 0.02800 H 0

loop_
_cod_changelog_entry_id
_cod_changelog_entry_author
_cod_changelog_entry_date
_cod_changelog_entry_text
1
;cod-tools version 3.8.0
Id: cif_guess_AMCSD_atom_types 9574 2023-05-10 09:00:05Z saulius
;
2023-05-10T18:52:39+03:00
;Derived atom types and hydrogen counts
from atom names that follow the AMCSD naming convention
(Wat == water, O-H == hydroxyl).
;

loop_
_cod_related_entry_id
_cod_related_entry_database
_cod_related_entry_code
1 AMCSD 0006117
